data_4075524
loop_
_publ_author_name
'Corber\'an, Rosa'
'Sana\'u, Mercedes'
'Peris, Eduardo'

_publ_section_title
;
 Aliphatic and Aromatic Intramolecular C&#x2212;H Activation on Cp*Ir(NHC)
 Complexes
;
_journal_issue 16
_journal_name_full Organometallics
_journal_page_first 4002
_journal_paper_doi 10.1021/om060343r
_journal_volume 25
_journal_year 2006
_chemical_formula_sum 'C27 H30 I Ir N2'
_chemical_formula_weight 701.63
_chemical_name_systematic
; 
 ? 
;
_space_group_IT_number 14
_symmetry_cell_setting monoclinic
_symmetry_space_group_name_Hall '-P 2yn'
_symmetry_space_group_name_H-M 'P 1 21/n 1'
_atom_sites_solution_hydrogens geom
_atom_sites_solution_primary direct
_atom_sites_solution_secondary difmap
_audit_creation_method SHELXL-97
_cell_angle_alpha 90.00
_cell_angle_beta 104.5000(10)
_cell_angle_gamma 90.00
_cell_formula_units_Z 8
_cell_length_a 14.8940(6)
_cell_length_b 15.0136(6)
_cell_length_c 23.2831(9)
_cell_measurement_reflns_used 7205
_cell_measurement_temperature 273(2)
_cell_measurement_theta_max 25.39
_cell_measurement_theta_min 2.26
_cell_volume 5040.6(3)
_computing_cell_refinement 'Bruker SMART'
_computing_data_collection 'Bruker SMART'
_computing_data_reduction 'Bruker SAINT'
_computing_molecular_graphics 'Bruker SHELXTL'
_computing_publication_material 'Bruker SHELXTL'
_computing_structure_refinement 'SHELXL-97 (Sheldrick, 1997)'
_computing_structure_solution 'SHELXS-97 (Sheldrick, 1990)'
_diffrn_ambient_temperature 273(2)
_diffrn_measured_fraction_theta_full 0.986
_diffrn_measured_fraction_theta_max 0.986
_diffrn_measurement_device_type 'CCD area detector'
_diffrn_measurement_method 'phi and omega scans'
_diffrn_radiation_monochromator graphite
_diffrn_radiation_source 'fine-focus sealed tube'
_diffrn_radiation_type MoK\a
_diffrn_radiation_wavelength 0.71073
_diffrn_reflns_av_R_equivalents 0.0986
_diffrn_reflns_av_sigmaI/netI 0.1443
_diffrn_reflns_limit_h_max 20
_diffrn_reflns_limit_h_min -21
_diffrn_reflns_limit_k_max 9
_diffrn_reflns_limit_k_min -21
_diffrn_reflns_limit_l_max 32
_diffrn_reflns_limit_l_min -33
_diffrn_reflns_number 41329
_diffrn_reflns_theta_full 30.55
_diffrn_reflns_theta_max 30.55
_diffrn_reflns_theta_min 1.47
_exptl_absorpt_coefficient_mu 6.539
_exptl_absorpt_correction_T_max 0.3029
_exptl_absorpt_correction_T_min 0.2712
_exptl_absorpt_correction_type multi-scan
_exptl_absorpt_process_details SADABS
_exptl_crystal_colour yellow
_exptl_crystal_density_diffrn 1.849
_exptl_crystal_density_method 'not measured'
_exptl_crystal_description prism
_exptl_crystal_F_000 2688
_exptl_crystal_size_max 0.27
_exptl_crystal_size_mid 0.25
_exptl_crystal_size_min 0.24
_refine_diff_density_max 1.475
_refine_diff_density_min -1.668
_refine_diff_density_rms 0.212
_refine_ls_extinction_method none
_refine_ls_goodness_of_fit_ref 0.953
_refine_ls_hydrogen_treatment constr
_refine_ls_matrix_type full
_refine_ls_number_parameters 569
_refine_ls_number_reflns 15243
_refine_ls_number_restraints 0
_refine_ls_restrained_S_all 0.953
_refine_ls_R_factor_all 0.1487
_refine_ls_R_factor_gt 0.0539
_refine_ls_shift/su_max 0.006
_refine_ls_shift/su_mean 0.000
_refine_ls_structure_factor_coef Fsqd
_refine_ls_weighting_details 'calc w=1/[\s^2^(Fo^2^)+(0.0423P)^2^+0.0000P] where P=(Fo^2^+2Fc^2^)/3'
_refine_ls_weighting_scheme calc
_refine_ls_wR_factor_gt 0.0965
_refine_ls_wR_factor_ref 0.1215
_reflns_number_gt 7673
_reflns_number_total 15243
_reflns_threshold_expression >2sigma(I)
_cod_data_source_file om060343rsi20060519_035425.cif
_cod_data_source_block str768m
_cod_depositor_comments
;
The following automatic conversions were performed:

'_symmetry_cell_setting' value 'Monoclinic' changed to 'monoclinic'
according to /home/saulius/struct/CIF-dictionaries/cif_core.dic
dictionary named 'cif_core.dic' version 2.4.1 from 2010-06-29.

Automatic conversion script
Id: cif_fix_values 1715 2011-07-08 13:25:40Z adriana 
;
_cod_original_sg_symbol_H-M P2(1)/n
_cod_database_code 4075524

loop_
_symmetry_equiv_pos_as_xyz
'x, y, z'
'-x+1/2, y+1/2, -z+1/2'
'-x, -y, -z'
'x-1/2, -y-1/2, z-1/2'

loop_
_atom_site_label
_atom_site_type_symbol
_atom_site_fract_x
_atom_site_fract_y
_atom_site_fract_z
_atom_site_U_iso_or_equiv
_atom_site_adp_type
_atom_site_occupancy
_atom_site_symmetry_multiplicity
_atom_site_calc_flag
_atom_site_refinement_flags
I I 0.70107(4) -0.08579(4) 0.24638(3) 0.04828(16) Uani 1 1 d .
Ir1 Ir 0.71162(2) 0.00810(2) 0.148053(14) 0.03357(9) Uani 1 1 d .
N1 N 0.8067(5) 0.1347(4) 0.2473(3) 0.0418(17) Uani 1 1 d .
C1 C 0.8120(5) 0.0788(5) 0.2018(3) 0.0352(19) Uani 1 1 d .
Ir2 Ir 0.23379(2) 0.46378(2) 0.159386(14) 0.03141(9) Uani 1 1 d .
N2 N 0.9044(5) 0.0797(4) 0.2042(3) 0.0387(17) Uani 1 1 d .
C2 C 0.7223(8) 0.1560(7) 0.2654(4) 0.072(3) Uani 1 1 d .
H2A H 0.7367 0.1966 0.2982 0.108 Uiso 1 1 calc R
H2B H 0.6964 0.1024 0.2770 0.108 Uiso 1 1 calc R
H2C H 0.6782 0.1831 0.2328 0.108 Uiso 1 1 calc R
N3 N 0.4131(5) 0.3598(4) 0.2064(3) 0.0447(18) Uani 1 1 d .
C3 C 0.8927(7) 0.1662(5) 0.2765(4) 0.049(2) Uani 1 1 d .
H3 H 0.9056 0.2041 0.3092 0.059 Uiso 1 1 calc R
I4 I 0.27105(4) 0.50763(4) 0.27651(3) 0.04795(15) Uani 1 1 d .
N4 N 0.4330(4) 0.4669(4) 0.1512(3) 0.0376(16) Uani 1 1 d .
C4 C 0.9534(7) 0.1331(5) 0.2500(4) 0.048(2) Uani 1 1 d .
H4 H 1.0170 0.1434 0.2600 0.058 Uiso 1 1 calc R
C5 C 0.9455(6) 0.0398(6) 0.1594(4) 0.041(2) Uani 1 1 d .
H5 H 1.0120 0.0335 0.1778 0.049 Uiso 1 1 calc R
C10 C 0.8146(6) -0.0771(5) 0.1390(3) 0.0357(19) Uani 1 1 d .
C11 C 0.7940(7) -0.1670(5) 0.1268(4) 0.048(2) Uani 1 1 d .
H11 H 0.7345 -0.1866 0.1262 0.057 Uiso 1 1 calc R
C12 C 0.8554(8) -0.2279(6) 0.1157(4) 0.058(3) Uani 1 1 d .
H12 H 0.8361 -0.2860 0.1056 0.070 Uiso 1 1 calc R
C13 C 0.9460(8) -0.2040(7) 0.1193(4) 0.062(3) Uani 1 1 d .
H13 H 0.9886 -0.2454 0.1123 0.074 Uiso 1 1 calc R
C14 C 0.9722(7) -0.1157(6) 0.1336(4) 0.051(2) Uani 1 1 d .
H14 H 1.0330 -0.0980 0.1363 0.061 Uiso 1 1 calc R
C15 C 0.9079(6) -0.0537(5) 0.1441(3) 0.040(2) Uani 1 1 d .
C21 C 0.9367(7) 0.1028(7) 0.1060(5) 0.059(3) Uani 1 1 d .
C22 C 0.9218(6) 0.1927(6) 0.1111(5) 0.059(3) Uani 1 1 d .
H22 H 0.9123 0.2153 0.1463 0.070 Uiso 1 1 calc R
C23 C 0.9209(8) 0.2492(8) 0.0643(6) 0.081(4) Uani 1 1 d .
H23 H 0.9107 0.3098 0.0678 0.097 Uiso 1 1 calc R
C24 C 0.9346(11) 0.2166(10) 0.0141(7) 0.124(6) Uani 1 1 d .
H24 H 0.9366 0.2556 -0.0166 0.149 Uiso 1 1 calc R
C25 C 0.9455(16) 0.1293(11) 0.0064(7) 0.195(11) Uani 1 1 d .
H25 H 0.9511 0.1069 -0.0298 0.234 Uiso 1 1 calc R
C26 C 0.9484(14) 0.0727(9) 0.0548(7) 0.149(8) Uani 1 1 d .
H26 H 0.9588 0.0122 0.0509 0.179 Uiso 1 1 calc R
C31 C 0.5749(7) -0.0319(8) 0.0901(6) 0.076(4) Uani 1 1 d .
C32 C 0.5613(9) 0.0486(16) 0.1207(5) 0.105(6) Uani 1 1 d .
C33 C 0.6152(12) 0.1136(8) 0.1034(6) 0.100(6) Uani 1 1 d .
C34 C 0.6594(8) 0.0761(10) 0.0642(5) 0.079(4) Uani 1 1 d .
C35 C 0.6310(8) -0.0124(9) 0.0549(5) 0.071(3) Uani 1 1 d .
C41 C 0.5248(10) -0.1180(12) 0.0939(9) 0.250(16) Uani 1 1 d .
H41A H 0.5480 -0.1635 0.0724 0.375 Uiso 1 1 calc R
H41B H 0.4596 -0.1100 0.0769 0.375 Uiso 1 1 calc R
H41C H 0.5350 -0.1355 0.1347 0.375 Uiso 1 1 calc R
C42 C 0.4952(12) 0.064(3) 0.1597(8) 0.35(3) Uani 1 1 d .
H42A H 0.5027 0.1235 0.1752 0.525 Uiso 1 1 calc R
H42B H 0.5085 0.0222 0.1920 0.525 Uiso 1 1 calc R
H42C H 0.4326 0.0557 0.1368 0.525 Uiso 1 1 calc R
C43 C 0.6158(17) 0.2132(10) 0.1141(8) 0.32(2) Uani 1 1 d .
H43A H 0.6245 0.2439 0.0797 0.473 Uiso 1 1 calc R
H43B H 0.6655 0.2279 0.1478 0.473 Uiso 1 1 calc R
H43C H 0.5578 0.2308 0.1215 0.473 Uiso 1 1 calc R
C44 C 0.7077(11) 0.1277(17) 0.0274(8) 0.242(15) Uani 1 1 d .
H44A H 0.7422 0.1750 0.0506 0.364 Uiso 1 1 calc R
H44B H 0.6631 0.1524 -0.0059 0.364 Uiso 1 1 calc R
H44C H 0.7493 0.0894 0.0135 0.364 Uiso 1 1 calc R
C45 C 0.6530(14) -0.0739(16) 0.0104(7) 0.238(14) Uani 1 1 d .
H45A H 0.7088 -0.0545 0.0006 0.358 Uiso 1 1 calc R
H45B H 0.6028 -0.0738 -0.0248 0.358 Uiso 1 1 calc R
H45C H 0.6617 -0.1330 0.0265 0.358 Uiso 1 1 calc R
C46 C 0.3675(6) 0.4263(5) 0.1719(3) 0.0356(19) Uani 1 1 d .
C47 C 0.3734(7) 0.2935(6) 0.2375(4) 0.063(3) Uani 1 1 d .
H47A H 0.3081 0.3041 0.2310 0.094 Uiso 1 1 calc R
H47B H 0.4025 0.2969 0.2792 0.094 Uiso 1 1 calc R
H47C H 0.3833 0.2354 0.2230 0.094 Uiso 1 1 calc R
C48 C 0.5075(6) 0.3633(6) 0.2093(4) 0.052(2) Uani 1 1 d .
H48 H 0.5533 0.3262 0.2314 0.062 Uiso 1 1 calc R
C49 C 0.5193(6) 0.4296(6) 0.1747(4) 0.050(2) Uani 1 1 d .
H49 H 0.5751 0.4478 0.1674 0.060 Uiso 1 1 calc R
C50 C 0.4159(5) 0.5393(5) 0.1072(4) 0.039(2) Uani 1 1 d .
H50 H 0.4763 0.5676 0.1108 0.047 Uiso 1 1 calc R
C51 C 0.3854(6) 0.5063(6) 0.0431(4) 0.048(2) Uani 1 1 d .
C52 C 0.4165(7) 0.4229(8) 0.0283(5) 0.066(3) Uani 1 1 d .
H52 H 0.4520 0.3863 0.0575 0.080 Uiso 1 1 calc R
C53 C 0.3935(8) 0.3960(9) -0.0305(6) 0.083(4) Uani 1 1 d .
H53 H 0.4150 0.3413 -0.0403 0.100 Uiso 1 1 calc R
C54 C 0.3412(8) 0.4464(9) -0.0740(5) 0.072(3) Uani 1 1 d .
H54 H 0.3239 0.4261 -0.1129 0.086 Uiso 1 1 calc R
C55 C 0.3141(8) 0.5284(10) -0.0590(5) 0.084(4) Uani 1 1 d .
H55 H 0.2801 0.5650 -0.0888 0.101 Uiso 1 1 calc R
C56 C 0.3361(7) 0.5591(7) -0.0005(4) 0.065(3) Uani 1 1 d .
H56 H 0.3168 0.6152 0.0084 0.078 Uiso 1 1 calc R
C57 C 0.3554(5) 0.6104(5) 0.1234(3) 0.0309(17) Uani 1 1 d .
C58 C 0.2798(5) 0.5909(5) 0.1460(3) 0.0282(17) Uani 1 1 d .
C59 C 0.2284(6) 0.6631(5) 0.1589(4) 0.045(2) Uani 1 1 d .
H59 H 0.1797 0.6522 0.1763 0.054 Uiso 1 1 calc R
C60 C 0.2479(7) 0.7501(6) 0.1465(4) 0.051(2) Uani 1 1 d .
H60 H 0.2102 0.7962 0.1533 0.061 Uiso 1 1 calc R
C61 C 0.3235(7) 0.7685(6) 0.1241(4) 0.057(3) Uani 1 1 d .
H61 H 0.3386 0.8268 0.1167 0.069 Uiso 1 1 calc R
C62 C 0.3757(6) 0.6980(6) 0.1130(4) 0.045(2) Uani 1 1 d .
H62 H 0.4266 0.7096 0.0978 0.054 Uiso 1 1 calc R
C63 C 0.1514(6) 0.3382(5) 0.1253(4) 0.049(2) Uani 1 1 d .
C64 C 0.1065(6) 0.3813(7) 0.1623(4) 0.050(2) Uani 1 1 d .
C65 C 0.0793(6) 0.4675(7) 0.1406(5) 0.056(3) Uani 1 1 d .
C66 C 0.1060(7) 0.4796(7) 0.0880(5) 0.062(3) Uani 1 1 d .
C67 C 0.1549(6) 0.4015(7) 0.0771(4) 0.052(2) Uani 1 1 d .
C68 C 0.1818(8) 0.2436(7) 0.1268(6) 0.098(5) Uani 1 1 d .
H68A H 0.1897 0.2202 0.1661 0.148 Uiso 1 1 calc R
H68B H 0.2397 0.2402 0.1157 0.148 Uiso 1 1 calc R
H68C H 0.1358 0.2093 0.0994 0.148 Uiso 1 1 calc R
C69 C 0.0845(8) 0.3403(9) 0.2174(5) 0.099(5) Uani 1 1 d .
H69A H 0.1165 0.2846 0.2264 0.148 Uiso 1 1 calc R
H69B H 0.0189 0.3305 0.2100 0.148 Uiso 1 1 calc R
H69C H 0.1042 0.3801 0.2504 0.148 Uiso 1 1 calc R
C70 C 0.0191(8) 0.5306(8) 0.1681(7) 0.103(5) Uani 1 1 d .
H70A H 0.0130 0.5870 0.1480 0.155 Uiso 1 1 calc R
H70B H 0.0482 0.5391 0.2094 0.155 Uiso 1 1 calc R
H70C H -0.0412 0.5048 0.1638 0.155 Uiso 1 1 calc R
C71 C 0.0854(9) 0.5599(7) 0.0471(5) 0.102(5) Uani 1 1 d .
H71A H 0.0255 0.5530 0.0201 0.152 Uiso 1 1 calc R
H71B H 0.1318 0.5644 0.0250 0.152 Uiso 1 1 calc R
H71C H 0.0861 0.6129 0.0702 0.152 Uiso 1 1 calc R
C72 C 0.1821(9) 0.3788(10) 0.0214(5) 0.112(6) Uani 1 1 d .
H72A H 0.1390 0.3364 -0.0010 0.167 Uiso 1 1 calc R
H72B H 0.2433 0.3536 0.0311 0.167 Uiso 1 1 calc R
H72C H 0.1816 0.4318 -0.0018 0.167 Uiso 1 1 calc R

loop_
_atom_site_aniso_label
_atom_site_aniso_U_11
_atom_site_aniso_U_22
_atom_site_aniso_U_33
_atom_site_aniso_U_23
_atom_site_aniso_U_13
_atom_site_aniso_U_12
I 0.0592(4) 0.0419(3) 0.0485(4) 0.0084(3) 0.0224(3) -0.0030(3)
Ir1 0.04030(18) 0.02584(17) 0.03270(17) 0.00073(13) 0.00566(14) -0.00275(13)
N1 0.056(5) 0.030(4) 0.039(4) -0.007(3) 0.011(4) 0.003(3)
C1 0.044(5) 0.025(4) 0.033(5) 0.003(3) 0.001(4) 0.003(3)
Ir2 0.03393(16) 0.02576(16) 0.03541(18) -0.00171(13) 0.01030(13) -0.00609(13)
N2 0.049(4) 0.021(3) 0.043(4) 0.005(3) 0.005(3) -0.007(3)
C2 0.102(9) 0.059(7) 0.052(7) -0.016(5) 0.013(6) 0.023(6)
N3 0.059(5) 0.032(4) 0.044(4) 0.005(3) 0.015(4) 0.008(3)
C3 0.076(7) 0.023(4) 0.041(5) -0.006(4) 0.001(5) -0.004(4)
I4 0.0580(4) 0.0473(3) 0.0412(3) -0.0055(3) 0.0176(3) -0.0043(3)
N4 0.033(4) 0.039(4) 0.041(4) -0.010(3) 0.010(3) -0.001(3)
C4 0.060(6) 0.033(5) 0.041(5) 0.009(4) -0.007(5) -0.017(4)
C5 0.047(5) 0.048(5) 0.032(5) 0.012(4) 0.021(4) 0.012(4)
C10 0.050(5) 0.028(4) 0.033(5) 0.003(3) 0.018(4) -0.001(4)
C11 0.074(6) 0.027(5) 0.047(6) 0.003(4) 0.022(5) 0.003(4)
C12 0.094(8) 0.028(5) 0.057(6) -0.003(4) 0.027(6) 0.001(5)
C13 0.093(8) 0.047(6) 0.057(7) 0.009(5) 0.040(6) 0.024(6)
C14 0.073(6) 0.049(6) 0.038(5) 0.009(4) 0.025(5) 0.012(5)
C15 0.058(6) 0.031(5) 0.032(5) 0.013(4) 0.010(4) 0.007(4)
C21 0.068(7) 0.055(7) 0.064(7) 0.025(5) 0.038(6) 0.001(5)
C22 0.067(7) 0.040(6) 0.064(7) 0.017(5) 0.008(5) -0.007(5)
C23 0.091(9) 0.062(8) 0.090(10) 0.028(7) 0.023(8) -0.009(6)
C24 0.183(16) 0.092(11) 0.128(14) 0.072(10) 0.098(12) 0.047(11)
C25 0.41(3) 0.106(13) 0.143(15) 0.070(11) 0.205(19) 0.121(17)
C26 0.31(2) 0.064(9) 0.117(12) 0.062(9) 0.134(14) 0.068(12)
C31 0.040(6) 0.074(8) 0.096(10) 0.040(7) -0.019(6) -0.025(6)
C32 0.055(8) 0.204(19) 0.052(8) 0.037(11) 0.006(6) 0.066(10)
C33 0.139(13) 0.055(8) 0.058(9) -0.008(6) -0.067(9) 0.036(8)
C34 0.076(8) 0.111(11) 0.035(6) 0.033(7) -0.015(6) -0.033(8)
C35 0.068(7) 0.088(9) 0.043(6) -0.015(6) -0.011(6) 0.024(7)
C41 0.112(13) 0.204(19) 0.33(3) 0.16(2) -0.134(16) -0.124(14)
C42 0.120(15) 0.85(7) 0.088(13) 0.09(3) 0.046(12) 0.25(3)
C43 0.50(4) 0.072(11) 0.20(2) -0.034(12) -0.23(3) 0.117(18)
C44 0.109(13) 0.42(4) 0.151(17) 0.20(2) -0.053(12) -0.096(18)
C45 0.24(2) 0.34(3) 0.084(12) -0.126(16) -0.051(13) 0.16(2)
C46 0.046(5) 0.038(5) 0.023(4) -0.007(3) 0.011(4) 0.001(4)
C47 0.090(8) 0.033(5) 0.064(7) 0.008(5) 0.016(6) 0.004(5)
C48 0.049(6) 0.050(6) 0.059(6) -0.010(5) 0.015(5) 0.018(4)
C49 0.042(5) 0.055(6) 0.053(6) -0.002(5) 0.015(5) 0.006(4)
C50 0.036(4) 0.040(5) 0.043(5) -0.001(4) 0.014(4) -0.016(4)
C51 0.054(5) 0.053(6) 0.046(5) -0.010(5) 0.032(5) -0.025(5)
C52 0.054(6) 0.093(9) 0.057(7) -0.026(6) 0.023(5) -0.016(6)
C53 0.083(9) 0.091(10) 0.094(10) -0.039(8) 0.056(8) -0.024(7)
C54 0.069(8) 0.097(10) 0.055(7) -0.028(7) 0.027(6) -0.027(7)
C55 0.085(8) 0.128(12) 0.040(6) -0.007(7) 0.015(6) -0.047(8)
C56 0.083(8) 0.068(7) 0.040(6) -0.004(5) 0.010(6) -0.015(6)
C57 0.034(4) 0.028(4) 0.030(4) -0.006(3) 0.009(3) -0.003(3)
C58 0.030(4) 0.022(4) 0.032(4) -0.004(3) 0.006(3) -0.003(3)
C59 0.056(6) 0.028(4) 0.055(6) -0.002(4) 0.019(5) -0.004(4)
C60 0.070(7) 0.035(5) 0.052(6) 0.000(4) 0.022(5) 0.007(4)
C61 0.095(8) 0.030(5) 0.050(6) 0.006(4) 0.023(6) -0.014(5)
C62 0.051(5) 0.040(5) 0.045(5) 0.007(4) 0.015(4) -0.008(4)
C63 0.047(5) 0.025(5) 0.069(7) -0.011(4) 0.005(5) -0.017(4)
C64 0.046(5) 0.057(6) 0.044(6) -0.003(5) 0.006(4) -0.031(5)
C65 0.038(5) 0.054(6) 0.076(7) -0.011(5) 0.018(5) -0.016(4)
C66 0.059(6) 0.053(7) 0.064(7) 0.010(5) -0.002(5) -0.015(5)
C67 0.044(5) 0.063(7) 0.048(6) -0.013(5) 0.013(5) -0.025(5)
C68 0.078(8) 0.041(6) 0.160(13) -0.015(7) -0.001(8) 0.001(6)
C69 0.102(10) 0.125(11) 0.071(8) 0.016(8) 0.026(7) -0.065(8)
C70 0.060(7) 0.097(10) 0.155(14) -0.028(9) 0.032(8) 0.008(7)
C71 0.114(10) 0.058(7) 0.093(10) 0.015(7) -0.047(8) -0.033(7)
C72 0.104(10) 0.172(14) 0.074(9) -0.076(9) 0.052(8) -0.089(10)

loop_
_atom_type_symbol
_atom_type_description
_atom_type_scat_dispersion_real
_atom_type_scat_dispersion_imag
_atom_type_scat_source
C C 0.0033 0.0016 'International Tables Vol C Tables 4.2.6.8 and 6.1.1.4'
H H 0.0000 0.0000 'International Tables Vol C Tables 4.2.6.8 and 6.1.1.4'
N N 0.0061 0.0033 'International Tables Vol C Tables 4.2.6.8 and 6.1.1.4'
I I -0.4742 1.8119 'International Tables Vol C Tables 4.2.6.8 and 6.1.1.4'
Ir Ir -1.4442 7.9887 'International Tables Vol C Tables 4.2.6.8 and 6.1.1.4'

loop_
_geom_angle_atom_site_label_1
_geom_angle_atom_site_label_2
_geom_angle_atom_site_label_3
_geom_angle
C1 Ir1 C10 86.2(3)
C1 Ir1 C34 110.9(4)
C10 Ir1 C34 108.1(5)
C1 Ir1 C33 102.1(4)
C10 Ir1 C33 144.3(6)
C34 Ir1 C33 36.5(5)
C1 Ir1 C35 145.3(5)
C10 Ir1 C35 92.8(4)
C34 Ir1 C35 37.0(4)
C33 Ir1 C35 60.8(4)
C1 Ir1 C31 161.9(5)
C10 Ir1 C31 111.4(5)
C34 Ir1 C31 60.9(4)
C33 Ir1 C31 61.4(4)
C35 Ir1 C31 35.1(4)
C1 Ir1 C32 124.6(6)
C10 Ir1 C32 148.9(6)
C34 Ir1 C32 60.7(5)
C33 Ir1 C32 36.2(5)
C35 Ir1 C32 60.3(5)
C31 Ir1 C32 37.6(5)
C1 Ir1 I 86.6(2)
C10 Ir1 I 88.0(2)
C34 Ir1 I 156.4(3)
C33 Ir1 I 126.7(6)
C35 Ir1 I 128.1(4)
C31 Ir1 I 97.7(3)
C32 Ir1 I 96.6(4)
C1 N1 C3 111.5(7)
C1 N1 C2 125.4(7)
C3 N1 C2 123.1(8)
N2 C1 N1 102.5(6)
N2 C1 Ir1 128.3(6)
N1 C1 Ir1 129.2(6)
C46 Ir2 C58 85.8(3)
C46 Ir2 C67 107.5(3)
C58 Ir2 C67 112.7(3)
C46 Ir2 C66 140.6(4)
C58 Ir2 C66 92.4(3)
C67 Ir2 C66 38.1(4)
C46 Ir2 C65 165.1(3)
C58 Ir2 C65 108.0(3)
C67 Ir2 C65 62.5(4)
C66 Ir2 C65 36.5(4)
C46 Ir2 C64 130.0(4)
C58 Ir2 C64 144.2(3)
C67 Ir2 C64 61.7(3)
C66 Ir2 C64 60.9(3)
C65 Ir2 C64 36.4(3)
C46 Ir2 C63 104.2(3)
C58 Ir2 C63 151.2(3)
C67 Ir2 C63 38.6(3)
C66 Ir2 C63 62.5(3)
C65 Ir2 C63 60.9(3)
C64 Ir2 C63 35.2(3)
C46 Ir2 I4 88.7(2)
C58 Ir2 I4 86.3(2)
C67 Ir2 I4 155.4(2)
C66 Ir2 I4 130.5(3)
C65 Ir2 I4 97.6(3)
C64 Ir2 I4 93.6(2)
C63 Ir2 I4 120.3(3)
C1 N2 C4 111.6(8)
C1 N2 C5 124.5(7)
C4 N2 C5 123.4(8)
C46 N3 C48 110.6(7)
C46 N3 C47 126.9(8)
C48 N3 C47 122.5(8)
C4 C3 N1 107.6(8)
C46 N4 C49 111.2(7)
C46 N4 C50 124.9(7)
C49 N4 C50 123.8(7)
C3 C4 N2 106.8(8)
N2 C5 C15 110.4(7)
N2 C5 C21 111.0(7)
C15 C5 C21 115.2(7)
C11 C10 C15 114.8(8)
C11 C10 Ir1 119.5(6)
C15 C10 Ir1 125.7(6)
C12 C11 C10 124.3(9)
C11 C12 C13 120.5(9)
C12 C13 C14 118.1(9)
C13 C14 C15 120.7(9)
C14 C15 C10 121.5(8)
C14 C15 C5 115.3(8)
C10 C15 C5 123.2(7)
C26 C21 C22 118.1(9)
C26 C21 C5 120.8(9)
C22 C21 C5 121.0(9)
C21 C22 C23 120.4(11)
C24 C23 C22 119.6(12)
C23 C24 C25 122.0(12)
C24 C25 C26 117.7(14)
C21 C26 C25 122.1(12)
C35 C31 C32 107.8(11)
C35 C31 C41 128.0(18)
C32 C31 C41 123.9(18)
C35 C31 Ir1 72.3(6)
C32 C31 Ir1 72.3(6)
C41 C31 Ir1 126.0(8)
C33 C32 C31 106.4(12)
C33 C32 C42 125(2)
C31 C32 C42 128(2)
C33 C32 Ir1 70.4(7)
C31 C32 Ir1 70.1(6)
C42 C32 Ir1 128.4(9)
C34 C33 C32 108.3(12)
C34 C33 C43 122(2)
C32 C33 C43 129(2)
C34 C33 Ir1 69.9(7)
C32 C33 Ir1 73.4(6)
C43 C33 Ir1 130.7(9)
C33 C34 C35 108.4(12)
C33 C34 C44 123.9(19)
C35 C34 C44 125.9(17)
C33 C34 Ir1 73.6(6)
C35 C34 Ir1 73.5(6)
C44 C34 Ir1 130.9(8)
C31 C35 C34 109.0(11)
C31 C35 C45 124.8(17)
C34 C35 C45 126.0(17)
C31 C35 Ir1 72.6(6)
C34 C35 Ir1 69.4(6)
C45 C35 Ir1 127.4(9)
N4 C46 N3 104.3(7)
N4 C46 Ir2 127.1(6)
N3 C46 Ir2 128.4(6)
C49 C48 N3 106.6(8)
C48 C49 N4 107.1(8)
N4 C50 C57 111.0(7)
N4 C50 C51 113.4(7)
C57 C50 C51 115.1(7)
C56 C51 C52 119.3(9)
C56 C51 C50 121.0(9)
C52 C51 C50 119.4(9)
C53 C52 C51 119.0(11)
C54 C53 C52 122.2(12)
C53 C54 C55 117.8(11)
C54 C55 C56 122.2(12)
C51 C56 C55 119.3(11)
C62 C57 C58 120.0(7)
C62 C57 C50 117.3(7)
C58 C57 C50 122.6(7)
C57 C58 C59 117.1(7)
C57 C58 Ir2 125.4(5)
C59 C58 Ir2 117.4(6)
C60 C59 C58 122.1(8)
C61 C60 C59 120.0(9)
C62 C61 C60 117.9(8)
C61 C62 C57 122.7(8)
C64 C63 C67 106.7(8)
C64 C63 C68 128.8(10)
C67 C63 C68 124.1(10)
C64 C63 Ir2 72.4(5)
C67 C63 Ir2 67.4(4)
C68 C63 Ir2 130.2(7)
C63 C64 C65 110.3(8)
C63 C64 C69 125.1(10)
C65 C64 C69 124.6(10)
C63 C64 Ir2 72.5(5)
C65 C64 Ir2 70.0(5)
C69 C64 Ir2 126.7(6)
C66 C65 C64 108.4(9)
C66 C65 C70 127.3(11)
C64 C65 C70 123.8(10)
C66 C65 Ir2 70.6(5)
C64 C65 Ir2 73.6(5)
C70 C65 Ir2 127.6(7)
C65 C66 C67 108.5(9)
C65 C66 C71 126.8(11)
C67 C66 C71 124.7(11)
C65 C66 Ir2 72.8(6)
C67 C66 Ir2 70.4(5)
C71 C66 Ir2 124.0(7)
C66 C67 C63 105.9(8)
C66 C67 C72 126.9(11)
C63 C67 C72 125.5(10)
C66 C67 Ir2 71.5(5)
C63 C67 Ir2 74.0(5)
C72 C67 Ir2 130.9(7)

loop_
_geom_bond_atom_site_label_1
_geom_bond_atom_site_label_2
_geom_bond_distance
I Ir1 2.7263(6)
Ir1 C1 1.998(8)
Ir1 C10 2.048(8)
Ir1 C34 2.169(10)
Ir1 C33 2.215(10)
Ir1 C35 2.221(9)
Ir1 C31 2.225(9)
Ir1 C32 2.253(11)
N1 C1 1.369(10)
N1 C3 1.376(10)
N1 C2 1.457(12)
C1 N2 1.363(10)
Ir2 C46 2.019(8)
Ir2 C58 2.078(7)
Ir2 C67 2.190(8)
Ir2 C66 2.205(10)
Ir2 C65 2.233(9)
Ir2 C64 2.280(8)
Ir2 C63 2.281(7)
Ir2 I4 2.7240(7)
N2 C4 1.387(10)
N2 C5 1.464(10)
N3 C46 1.352(10)
N3 C48 1.392(11)
N3 C47 1.442(11)
C3 C4 1.313(13)
N4 C46 1.338(10)
N4 C49 1.383(10)
N4 C50 1.472(10)
C5 C15 1.520(12)
C5 C21 1.540(11)
C10 C11 1.398(11)
C10 C15 1.411(11)
C11 C12 1.363(12)
C12 C13 1.379(13)
C13 C14 1.399(13)
C14 C15 1.400(12)
C21 C26 1.326(16)
C21 C22 1.377(13)
C22 C23 1.379(13)
C23 C24 1.329(17)
C24 C25 1.339(19)
C25 C26 1.404(17)
C31 C35 1.340(17)
C31 C32 1.44(2)
C31 C41 1.507(16)
C32 C33 1.39(2)
C32 C42 1.515(19)
C33 C34 1.372(19)
C33 C43 1.516(18)
C34 C35 1.394(16)
C34 C44 1.469(17)
C35 C45 1.486(17)
C48 C49 1.320(12)
C50 C57 1.505(11)
C50 C51 1.530(12)
C51 C56 1.349(13)
C51 C52 1.408(13)
C52 C53 1.385(14)
C53 C54 1.345(16)
C54 C55 1.368(16)
C55 C56 1.398(14)
C57 C62 1.384(11)
C57 C58 1.388(10)
C58 C59 1.401(11)
C59 C60 1.384(11)
C60 C61 1.382(12)
C61 C62 1.377(12)
C63 C64 1.378(13)
C63 C67 1.482(13)
C63 C68 1.490(13)
C64 C65 1.411(13)
C64 C69 1.530(13)
C65 C66 1.391(14)
C65 C70 1.547(14)
C66 C67 1.436(14)
C66 C71 1.518(14)
C67 C72 1.492(13)

loop_
_geom_torsion_atom_site_label_1
_geom_torsion_atom_site_label_2
_geom_torsion_atom_site_label_3
_geom_torsion_atom_site_label_4
_geom_torsion
C3 N1 C1 N2 -1.2(8)
C2 N1 C1 N2 -178.5(8)
C3 N1 C1 Ir1 175.7(6)
C2 N1 C1 Ir1 -1.5(12)
C10 Ir1 C1 N2 22.5(7)
C34 Ir1 C1 N2 -85.4(8)
C33 Ir1 C1 N2 -122.4(9)
C35 Ir1 C1 N2 -67.0(9)
C31 Ir1 C1 N2 -144.9(13)
C32 Ir1 C1 N2 -153.6(7)
I Ir1 C1 N2 110.7(7)
C10 Ir1 C1 N1 -153.7(7)
C34 Ir1 C1 N1 98.4(8)
C33 Ir1 C1 N1 61.4(9)
C35 Ir1 C1 N1 116.8(8)
C31 Ir1 C1 N1 38.9(17)
C32 Ir1 C1 N1 30.2(9)
I Ir1 C1 N1 -65.4(7)
N1 C1 N2 C4 0.9(8)
Ir1 C1 N2 C4 -176.1(5)
N1 C1 N2 C5 -171.1(7)
Ir1 C1 N2 C5 11.9(11)
C1 N1 C3 C4 1.2(10)
C2 N1 C3 C4 178.5(8)
N1 C3 C4 N2 -0.6(9)
C1 N2 C4 C3 -0.2(9)
C5 N2 C4 C3 171.9(7)
C1 N2 C5 C15 -47.2(9)
C4 N2 C5 C15 141.7(7)
C1 N2 C5 C21 81.7(9)
C4 N2 C5 C21 -89.3(9)
C1 Ir1 C10 C11 151.7(7)
C34 Ir1 C10 C11 -97.5(7)
C33 Ir1 C10 C11 -102.7(9)
C35 Ir1 C10 C11 -63.1(7)
C31 Ir1 C10 C11 -32.4(8)
C32 Ir1 C10 C11 -34.4(12)
I Ir1 C10 C11 65.0(6)
C1 Ir1 C10 C15 -28.3(7)
C34 Ir1 C10 C15 82.6(8)
C33 Ir1 C10 C15 77.3(10)
C35 Ir1 C10 C15 117.0(8)
C31 Ir1 C10 C15 147.6(7)
C32 Ir1 C10 C15 145.6(10)
I Ir1 C10 C15 -114.9(7)
C15 C10 C11 C12 -5.0(13)
Ir1 C10 C11 C12 175.0(7)
C10 C11 C12 C13 3.7(15)
C11 C12 C13 C14 -1.0(14)
C12 C13 C14 C15 0.0(13)
C13 C14 C15 C10 -1.6(13)
C13 C14 C15 C5 179.9(7)
C11 C10 C15 C14 3.9(11)
Ir1 C10 C15 C14 -176.1(6)
C11 C10 C15 C5 -177.7(7)
Ir1 C10 C15 C5 2.3(11)
N2 C5 C15 C14 -142.6(7)
C21 C5 C15 C14 90.7(9)
N2 C5 C15 C10 38.9(10)
C21 C5 C15 C10 -87.7(10)
N2 C5 C21 C26 -163.5(13)
C15 C5 C21 C26 -37.1(16)
N2 C5 C21 C22 20.2(12)
C15 C5 C21 C22 146.6(9)
C26 C21 C22 C23 -1.2(18)
C5 C21 C22 C23 175.2(9)
C21 C22 C23 C24 0.0(18)
C22 C23 C24 C25 3(3)
C23 C24 C25 C26 -4(3)
C22 C21 C26 C25 0(3)
C5 C21 C26 C25 -176.6(17)
C24 C25 C26 C21 3(3)
C1 Ir1 C31 C35 104.3(17)
C10 Ir1 C31 C35 -62.3(8)
C34 Ir1 C31 C35 37.1(7)
C33 Ir1 C31 C35 79.0(9)
C32 Ir1 C31 C35 116.0(10)
I Ir1 C31 C35 -153.2(7)
C1 Ir1 C31 C32 -12(2)
C10 Ir1 C31 C32 -178.3(8)
C34 Ir1 C31 C32 -78.9(8)
C33 Ir1 C31 C32 -37.0(8)
C35 Ir1 C31 C32 -116.0(10)
I Ir1 C31 C32 90.8(9)
C1 Ir1 C31 C41 -131.1(16)
C10 Ir1 C31 C41 62.3(19)
C34 Ir1 C31 C41 162(2)
C33 Ir1 C31 C41 -156(2)
C35 Ir1 C31 C41 125(2)
C32 Ir1 C31 C41 -119(2)
I Ir1 C31 C41 -28.5(18)
C35 C31 C32 C33 -2.6(12)
C41 C31 C32 C33 -176.6(10)
Ir1 C31 C32 C33 61.5(8)
C35 C31 C32 C42 172.2(12)
C41 C31 C32 C42 -1.8(19)
Ir1 C31 C32 C42 -123.7(13)
C35 C31 C32 Ir1 -64.1(7)
C41 C31 C32 Ir1 121.9(11)
C1 Ir1 C32 C33 59.1(10)
C10 Ir1 C32 C33 -113.4(15)
C34 Ir1 C32 C33 -37.3(8)
C35 Ir1 C32 C33 -80.0(9)
C31 Ir1 C32 C33 -116.5(11)
I Ir1 C32 C33 149.5(9)
C1 Ir1 C32 C31 175.6(7)
C10 Ir1 C32 C31 3.1(15)
C34 Ir1 C32 C31 79.2(8)
C33 Ir1 C32 C31 116.5(11)
C35 Ir1 C32 C31 36.5(7)
I Ir1 C32 C31 -94.0(8)
C1 Ir1 C32 C42 -61(3)
C10 Ir1 C32 C42 126(2)
C34 Ir1 C32 C42 -157(3)
C33 Ir1 C32 C42 -120(3)
C35 Ir1 C32 C42 160(3)
C31 Ir1 C32 C42 123(3)
I Ir1 C32 C42 29(3)
C31 C32 C33 C34 0.3(12)
C42 C32 C33 C34 -174.7(11)
Ir1 C32 C33 C34 61.6(8)
C31 C32 C33 C43 169.4(11)
C42 C32 C33 C43 -6(2)
Ir1 C32 C33 C43 -129.3(12)
C31 C32 C33 Ir1 -61.3(7)
C42 C32 C33 Ir1 123.7(13)
C1 Ir1 C33 C34 109.0(8)
C10 Ir1 C33 C34 8.4(14)
C35 Ir1 C33 C34 -38.5(7)
C31 Ir1 C33 C34 -78.8(8)
C32 Ir1 C33 C34 -117.2(11)
I Ir1 C33 C34 -156.2(8)
C1 Ir1 C33 C32 -133.8(10)
C10 Ir1 C33 C32 125.6(13)
C34 Ir1 C33 C32 117.2(11)
C35 Ir1 C33 C32 78.7(9)
C31 Ir1 C33 C32 38.5(8)
I Ir1 C33 C32 -39.0(11)
C1 Ir1 C33 C43 -7(3)
C10 Ir1 C33 C43 -107(2)
C34 Ir1 C33 C43 -115(3)
C35 Ir1 C33 C43 -154(3)
C31 Ir1 C33 C43 166(3)
C32 Ir1 C33 C43 127(3)
I Ir1 C33 C43 88(3)
C32 C33 C34 C35 2.0(12)
C43 C33 C34 C35 -168.0(11)
Ir1 C33 C34 C35 65.8(7)
C32 C33 C34 C44 167.5(11)
C43 C33 C34 C44 -2.5(18)
Ir1 C33 C34 C44 -128.7(11)
C32 C33 C34 Ir1 -63.8(8)
C43 C33 C34 Ir1 126.2(12)
C1 Ir1 C34 C33 -81.9(9)
C10 Ir1 C34 C33 -174.9(9)
C35 Ir1 C34 C33 115.5(11)
C31 Ir1 C34 C33 80.3(9)
C32 Ir1 C34 C33 37.0(8)
I Ir1 C34 C33 53.9(17)
C1 Ir1 C34 C35 162.6(7)
C10 Ir1 C34 C35 69.7(8)
C33 Ir1 C34 C35 -115.5(11)
C31 Ir1 C34 C35 -35.2(7)
C32 Ir1 C34 C35 -78.5(9)
I Ir1 C34 C35 -61.5(16)
C1 Ir1 C34 C44 39(2)
C10 Ir1 C34 C44 -54(2)
C33 Ir1 C34 C44 121(2)
C35 Ir1 C34 C44 -124(2)
C31 Ir1 C34 C44 -159(2)
C32 Ir1 C34 C44 158(2)
I Ir1 C34 C44 174.9(15)
C32 C31 C35 C34 3.8(12)
C41 C31 C35 C34 177.6(10)
Ir1 C31 C35 C34 -60.2(7)
C32 C31 C35 C45 -172.1(11)
C41 C31 C35 C45 1.6(19)
Ir1 C31 C35 C45 123.9(12)
C32 C31 C35 Ir1 64.0(7)
C41 C31 C35 Ir1 -122.3(12)
C33 C34 C35 C31 -3.7(12)
C44 C34 C35 C31 -168.8(12)
Ir1 C34 C35 C31 62.2(8)
C33 C34 C35 C45 172.2(11)
C44 C34 C35 C45 7.1(19)
Ir1 C34 C35 C45 -122.0(12)
C33 C34 C35 Ir1 -65.9(7)
C44 C34 C35 Ir1 129.0(13)
C1 Ir1 C35 C31 -148.2(8)
C10 Ir1 C35 C31 124.4(8)
C34 Ir1 C35 C31 -118.8(11)
C33 Ir1 C35 C31 -80.9(9)
C32 Ir1 C35 C31 -39.1(8)
I Ir1 C35 C31 34.7(9)
C1 Ir1 C35 C34 -29.4(11)
C10 Ir1 C35 C34 -116.8(8)
C33 Ir1 C35 C34 37.9(8)
C31 Ir1 C35 C34 118.8(11)
C32 Ir1 C35 C34 79.7(9)
I Ir1 C35 C34 153.5(7)
C1 Ir1 C35 C45 90.9(18)
C10 Ir1 C35 C45 3.4(18)
C34 Ir1 C35 C45 120(2)
C33 Ir1 C35 C45 158(2)
C31 Ir1 C35 C45 -121(2)
C32 Ir1 C35 C45 -160(2)
I Ir1 C35 C45 -86.3(18)
C49 N4 C46 N3 -3.1(9)
C50 N4 C46 N3 174.4(7)
C49 N4 C46 Ir2 172.2(6)
C50 N4 C46 Ir2 -10.2(11)
C48 N3 C46 N4 3.5(9)
C47 N3 C46 N4 -177.4(8)
C48 N3 C46 Ir2 -171.8(6)
C47 N3 C46 Ir2 7.3(12)
C58 Ir2 C46 N4 -24.2(7)
C67 Ir2 C46 N4 88.3(7)
C66 Ir2 C46 N4 64.6(9)
C65 Ir2 C46 N4 134.4(13)
C64 Ir2 C46 N4 155.8(6)
C63 Ir2 C46 N4 128.4(7)
I4 Ir2 C46 N4 -110.6(7)
C58 Ir2 C46 N3 150.1(7)
C67 Ir2 C46 N3 -97.4(7)
C66 Ir2 C46 N3 -121.1(7)
C65 Ir2 C46 N3 -51.4(17)
C64 Ir2 C46 N3 -29.9(9)
C63 Ir2 C46 N3 -57.3(8)
I4 Ir2 C46 N3 63.7(7)
C46 N3 C48 C49 -2.6(10)
C47 N3 C48 C49 178.2(8)
N3 C48 C49 N4 0.6(10)
C46 N4 C49 C48 1.7(10)
C50 N4 C49 C48 -175.9(7)
C46 N4 C50 C57 48.3(10)
C49 N4 C50 C57 -134.5(7)
C46 N4 C50 C51 -83.2(9)
C49 N4 C50 C51 94.0(9)
N4 C50 C51 C56 156.0(8)
C57 C50 C51 C56 26.5(11)
N4 C50 C51 C52 -30.0(11)
C57 C50 C51 C52 -159.5(8)
C56 C51 C52 C53 -1.7(14)
C50 C51 C52 C53 -175.8(8)
C51 C52 C53 C54 -1.0(16)
C52 C53 C54 C55 3.1(17)
C53 C54 C55 C56 -2.6(17)
C52 C51 C56 C55 2.3(14)
C50 C51 C56 C55 176.3(9)
C54 C55 C56 C51 -0.1(16)
N4 C50 C57 C62 141.8(7)
C51 C50 C57 C62 -87.5(9)
N4 C50 C57 C58 -40.5(10)
C51 C50 C57 C58 90.1(9)
C62 C57 C58 C59 -1.8(11)
C50 C57 C58 C59 -179.4(7)
C62 C57 C58 Ir2 175.8(6)
C50 C57 C58 Ir2 -1.8(10)
C46 Ir2 C58 C57 29.3(6)
C67 Ir2 C58 C57 -78.0(7)
C66 Ir2 C58 C57 -111.3(7)
C65 Ir2 C58 C57 -145.0(7)
C64 Ir2 C58 C57 -150.7(6)
C63 Ir2 C58 C57 -82.9(9)
I4 Ir2 C58 C57 118.2(6)
C46 Ir2 C58 C59 -153.1(6)
C67 Ir2 C58 C59 99.7(6)
C66 Ir2 C58 C59 66.3(7)
C65 Ir2 C58 C59 32.6(7)
C64 Ir2 C58 C59 26.9(9)
C63 Ir2 C58 C59 94.7(9)
I4 Ir2 C58 C59 -64.2(6)
C57 C58 C59 C60 3.8(12)
Ir2 C58 C59 C60 -174.0(7)
C58 C59 C60 C61 -4.0(13)
C59 C60 C61 C62 2.0(14)
C60 C61 C62 C57 -0.1(14)
C58 C57 C62 C61 0.0(12)
C50 C57 C62 C61 177.8(8)
C46 Ir2 C63 C64 142.3(6)
C58 Ir2 C63 C64 -110.0(8)
C67 Ir2 C63 C64 -117.3(8)
C66 Ir2 C63 C64 -77.6(6)
C65 Ir2 C63 C64 -36.0(6)
I4 Ir2 C63 C64 45.4(6)
C46 Ir2 C63 C67 -100.4(6)
C58 Ir2 C63 C67 7.3(10)
C66 Ir2 C63 C67 39.7(6)
C65 Ir2 C63 C67 81.4(6)
C64 Ir2 C63 C67 117.3(8)
I4 Ir2 C63 C67 162.7(5)
C46 Ir2 C63 C68 15.9(11)
C58 Ir2 C63 C68 123.6(10)
C67 Ir2 C63 C68 116.3(13)
C66 Ir2 C63 C68 156.0(12)
C65 Ir2 C63 C68 -162.3(12)
C64 Ir2 C63 C68 -126.4(13)
I4 Ir2 C63 C68 -81.0(11)
C67 C63 C64 C65 1.1(10)
C68 C63 C64 C65 -172.1(9)
Ir2 C63 C64 C65 60.0(6)
C67 C63 C64 C69 178.1(8)
C68 C63 C64 C69 4.9(15)
Ir2 C63 C64 C69 -123.0(9)
C67 C63 C64 Ir2 -58.9(5)
C68 C63 C64 Ir2 127.9(10)
C46 Ir2 C64 C63 -50.7(7)
C58 Ir2 C64 C63 129.2(6)
C67 Ir2 C64 C63 39.0(6)
C66 Ir2 C64 C63 82.8(6)
C65 Ir2 C64 C63 120.2(8)
I4 Ir2 C64 C63 -142.0(5)
C46 Ir2 C64 C65 -170.9(6)
C58 Ir2 C64 C65 9.1(9)
C67 Ir2 C64 C65 -81.1(6)
C66 Ir2 C64 C65 -37.4(6)
C63 Ir2 C64 C65 -120.2(8)
I4 Ir2 C64 C65 97.8(6)
C46 Ir2 C64 C69 70.4(11)
C58 Ir2 C64 C69 -109.7(10)
C67 Ir2 C64 C69 160.1(11)
C66 Ir2 C64 C69 -156.2(12)
C65 Ir2 C64 C69 -118.8(13)
C63 Ir2 C64 C69 121.1(13)
I4 Ir2 C64 C69 -21.0(10)
C63 C64 C65 C66 1.0(10)
C69 C64 C65 C66 -176.1(8)
Ir2 C64 C65 C66 62.5(6)
C63 C64 C65 C70 173.9(9)
C69 C64 C65 C70 -3.2(14)
Ir2 C64 C65 C70 -124.6(9)
C63 C64 C65 Ir2 -61.5(6)
C69 C64 C65 Ir2 121.4(8)
C46 Ir2 C65 C66 -88.8(15)
C58 Ir2 C65 C66 68.6(6)
C67 Ir2 C65 C66 -38.1(6)
C64 Ir2 C65 C66 -116.9(9)
C63 Ir2 C65 C66 -82.2(6)
I4 Ir2 C65 C66 157.2(6)
C46 Ir2 C65 C64 28.1(17)
C58 Ir2 C65 C64 -174.4(5)
C67 Ir2 C65 C64 78.8(6)
C66 Ir2 C65 C64 116.9(9)
C63 Ir2 C65 C64 34.7(5)
I4 Ir2 C65 C64 -85.9(6)
C46 Ir2 C65 C70 148.4(12)
C58 Ir2 C65 C70 -54.1(11)
C67 Ir2 C65 C70 -160.8(12)
C66 Ir2 C65 C70 -122.7(13)
C64 Ir2 C65 C70 120.3(13)
C63 Ir2 C65 C70 155.1(12)
I4 Ir2 C65 C70 34.5(10)
C64 C65 C66 C67 -2.7(10)
C70 C65 C66 C67 -175.3(9)
Ir2 C65 C66 C67 61.7(6)
C64 C65 C66 C71 175.7(9)
C70 C65 C66 C71 3.1(16)
Ir2 C65 C66 C71 -120.0(10)
C64 C65 C66 Ir2 -64.4(6)
C70 C65 C66 Ir2 123.0(10)
C46 Ir2 C66 C65 156.0(6)
C58 Ir2 C66 C65 -117.6(6)
C67 Ir2 C66 C65 117.6(8)
C64 Ir2 C66 C65 37.3(6)
C63 Ir2 C66 C65 77.4(6)
I4 Ir2 C66 C65 -30.3(7)
C46 Ir2 C66 C67 38.4(8)
C58 Ir2 C66 C67 124.8(6)
C65 Ir2 C66 C67 -117.6(8)
C64 Ir2 C66 C67 -80.3(6)
C63 Ir2 C66 C67 -40.2(5)
I4 Ir2 C66 C67 -147.9(5)
C46 Ir2 C66 C71 -80.8(12)
C58 Ir2 C66 C71 5.6(11)
C67 Ir2 C66 C71 -119.2(14)
C65 Ir2 C66 C71 123.2(14)
C64 Ir2 C66 C71 160.5(12)
C63 Ir2 C66 C71 -159.4(12)
I4 Ir2 C66 C71 92.9(11)
C65 C66 C67 C63 3.3(10)
C71 C66 C67 C63 -175.1(9)
Ir2 C66 C67 C63 66.5(6)
C65 C66 C67 C72 169.0(9)
C71 C66 C67 C72 -9.4(15)
Ir2 C66 C67 C72 -127.7(9)
C65 C66 C67 Ir2 -63.2(7)
C71 C66 C67 Ir2 118.4(9)
C64 C63 C67 C66 -2.7(9)
C68 C63 C67 C66 170.9(9)
Ir2 C63 C67 C66 -64.8(6)
C64 C63 C67 C72 -168.7(9)
C68 C63 C67 C72 4.9(14)
Ir2 C63 C67 C72 129.2(9)
C64 C63 C67 Ir2 62.1(6)
C68 C63 C67 Ir2 -124.3(9)
C46 Ir2 C67 C66 -155.6(6)
C58 Ir2 C67 C66 -62.8(6)
C65 Ir2 C67 C66 36.5(6)
C64 Ir2 C67 C66 77.9(6)
C63 Ir2 C67 C66 113.4(8)
I4 Ir2 C67 C66 75.4(9)
C46 Ir2 C67 C63 91.0(6)
C58 Ir2 C67 C63 -176.2(5)
C66 Ir2 C67 C63 -113.4(8)
C65 Ir2 C67 C63 -76.9(6)
C64 Ir2 C67 C63 -35.5(5)
I4 Ir2 C67 C63 -38.0(10)
C46 Ir2 C67 C72 -32.4(12)
C58 Ir2 C67 C72 60.4(12)
C66 Ir2 C67 C72 123.2(14)
C65 Ir2 C67 C72 159.7(13)
C64 Ir2 C67 C72 -158.9(13)
C63 Ir2 C67 C72 -123.4(14)
I4 Ir2 C67 C72 -161.4(9)
